data_4101201
_journal_name_full 'Journal of the American Chemical Society'
_journal_paper_doi 10.1021/ja058253l
_journal_year 2006
_chemical_formula_moiety 'C21 H27 Cl2 Ir N2, C H2 Cl2'
_chemical_formula_sum 'C22 H29 Cl4 Ir N2'
_chemical_formula_weight 655.47
_space_group_IT_number 14
_symmetry_cell_setting monoclinic
_symmetry_space_group_name_Hall '-P 2ybc'
_symmetry_space_group_name_H-M 'P 1 21/c 1'
_cell_angle_alpha 90.00
_cell_angle_beta 93.0040(10)
_cell_angle_gamma 90.00
_cell_formula_units_Z 4
_cell_length_a 17.5521(9)
_cell_length_b 12.6090(6)
_cell_length_c 11.3366(5)
_cell_measurement_temperature 273(2)
_cell_volume 2505.5(2)
_diffrn_ambient_temperature 273(2)
_exptl_crystal_density_diffrn 1.738
_cod_original_sg_symbol_H-M 'P 21/c'
_cod_database_code 4101201

loop_
_symmetry_equiv_pos_as_xyz
'x, y, z'
'-x, y+1/2, -z+1/2'
'-x, -y, -z'
'x, -y-1/2, z-1/2'

loop_
_atom_site_label
_atom_site_type_symbol
_atom_site_fract_x
_atom_site_fract_y
_atom_site_fract_z
_atom_site_U_iso_or_equiv
_atom_site_adp_type
_atom_site_occupancy
_atom_site_symmetry_multiplicity
_atom_site_calc_flag
_atom_site_refinement_flags
_atom_site_disorder_assembly
_atom_site_disorder_group
Ir1 Ir 0.207857(9) 0.490330(11) 0.137416(14) 0.03130(7) Uani 1 1 d . . .
Cl1 Cl 0.24305(8) 0.65589(9) 0.23255(11) 0.0542(3) Uani 1 1 d . . .
C1 C 0.3076(3) 0.4813(3) 0.0499(4) 0.0376(10) Uani 1 1 d . . .
N1 N 0.3386(2) 0.5578(3) -0.0175(4) 0.0484(10) Uani 1 1 d . . .
C01 C 0.3139(3) 0.6675(4) -0.0336(5) 0.0665(16) Uani 1 1 d . . .
H01A H 0.2718 0.6814 0.0149 0.100 Uiso 1 1 calc R . .
H01B H 0.2983 0.6791 -0.1150 0.100 Uiso 1 1 calc R . .
H01C H 0.3554 0.7142 -0.0114 0.100 Uiso 1 1 calc R . .
Cl2 Cl 0.26694(8) 0.40452(11) 0.31051(11) 0.0574(3) Uani 1 1 d . . .
N2 N 0.3497(2) 0.3934(3) 0.0300(4) 0.0471(10) Uani 1 1 d . . .
C2 C 0.3979(4) 0.5158(5) -0.0777(6) 0.0692(18) Uani 1 1 d . . .
H2 H 0.4276 0.5521 -0.1299 0.083 Uiso 1 1 calc R . .
C02 C 0.2188(5) 0.9144(6) 0.0452(6) 0.101(2) Uani 1 1 d . . .
H02A H 0.2256 0.8382 0.0518 0.121 Uiso 1 1 calc R . .
H02B H 0.2280 0.9342 -0.0356 0.121 Uiso 1 1 calc R . .
Cl3 Cl 0.28445(18) 0.9739(2) 0.1355(2) 0.1249(9) Uani 1 1 d . . .
C3 C 0.4049(3) 0.4151(5) -0.0479(5) 0.0693(17) Uani 1 1 d . . .
H3 H 0.4406 0.3675 -0.0748 0.083 Uiso 1 1 calc R . .
C4 C 0.3402(3) 0.2867(3) 0.0769(5) 0.0518(12) Uani 1 1 d . . .
H4A H 0.3212 0.2403 0.0138 0.062 Uiso 1 1 calc R . .
H4B H 0.3025 0.2884 0.1366 0.062 Uiso 1 1 calc R . .
Cl4 Cl 0.12298(13) 0.94526(18) 0.07287(17) 0.1027(6) Uani 1 1 d . . .
C5 C 0.4138(3) 0.2426(4) 0.1306(5) 0.0520(13) Uani 1 1 d . . .
C6 C 0.4538(4) 0.2956(5) 0.2192(6) 0.0751(19) Uani 1 1 d . . .
H6 H 0.4349 0.3591 0.2477 0.090 Uiso 1 1 calc R . .
C7 C 0.5220(4) 0.2556(7) 0.2667(7) 0.101(3) Uani 1 1 d . . .
H7 H 0.5491 0.2911 0.3274 0.122 Uiso 1 1 calc R . .
C8 C 0.5492(4) 0.1613(9) 0.2218(10) 0.114(4) Uani 1 1 d . . .
H8 H 0.5948 0.1334 0.2536 0.137 Uiso 1 1 calc R . .
C9 C 0.5119(5) 0.1106(8) 0.1354(9) 0.118(3) Uani 1 1 d . . .
H9 H 0.5317 0.0480 0.1061 0.142 Uiso 1 1 calc R . .
C10 C 0.4431(4) 0.1503(5) 0.0877(6) 0.084(2) Uani 1 1 d . . .
H10 H 0.4168 0.1141 0.0267 0.100 Uiso 1 1 calc R . .
C11 C 0.1405(3) 0.4392(4) -0.0159(4) 0.0438(11) Uani 1 1 d . . .
C12 C 0.1161(3) 0.5432(4) 0.0190(5) 0.0494(13) Uani 1 1 d . . .
C13 C 0.0848(3) 0.5340(4) 0.1332(5) 0.0507(13) Uani 1 1 d . . .
C14 C 0.0929(3) 0.4277(4) 0.1723(4) 0.0438(11) Uani 1 1 d . . .
C15 C 0.1284(3) 0.3678(3) 0.0809(4) 0.0396(10) Uani 1 1 d . . .
C21 C 0.1719(4) 0.4085(5) -0.1309(5) 0.0704(18) Uani 1 1 d . . .
H21A H 0.2004 0.3438 -0.1211 0.106 Uiso 1 1 calc R . .
H21B H 0.2048 0.4637 -0.1567 0.106 Uiso 1 1 calc R . .
H21C H 0.1307 0.3982 -0.1888 0.106 Uiso 1 1 calc R . .
C22 C 0.1105(4) 0.6390(4) -0.0599(6) 0.081(2) Uani 1 1 d . . .
H22A H 0.0589 0.6470 -0.0908 0.121 Uiso 1 1 calc R . .
H22B H 0.1437 0.6301 -0.1239 0.121 Uiso 1 1 calc R . .
H22C H 0.1255 0.7009 -0.0152 0.121 Uiso 1 1 calc R . .
C23 C 0.0505(3) 0.6243(5) 0.2005(7) 0.088(2) Uani 1 1 d . . .
H23A H 0.0412 0.6012 0.2792 0.132 Uiso 1 1 calc R . .
H23B H 0.0033 0.6458 0.1610 0.132 Uiso 1 1 calc R . .
H23C H 0.0853 0.6831 0.2042 0.132 Uiso 1 1 calc R . .
C24 C 0.0684(4) 0.3824(5) 0.2875(5) 0.0713(18) Uani 1 1 d . . .
H24A H 0.0549 0.4391 0.3389 0.107 Uiso 1 1 calc R . .
H24B H 0.1096 0.3422 0.3242 0.107 Uiso 1 1 calc R . .
H24C H 0.0250 0.3369 0.2726 0.107 Uiso 1 1 calc R . .
C25 C 0.1389(3) 0.2498(4) 0.0818(5) 0.0606(15) Uani 1 1 d . . .
H25A H 0.0901 0.2159 0.0708 0.091 Uiso 1 1 calc R . .
H25B H 0.1627 0.2284 0.1562 0.091 Uiso 1 1 calc R . .
H25C H 0.1706 0.2297 0.0191 0.091 Uiso 1 1 calc R . .

loop_
_atom_site_aniso_label
_atom_site_aniso_U_11
_atom_site_aniso_U_22
_atom_site_aniso_U_33
_atom_site_aniso_U_23
_atom_site_aniso_U_13
_atom_site_aniso_U_12
Ir1 0.02908(11) 0.03381(10) 0.03073(10) -0.00039(6) -0.00118(7) -0.00026(6)
Cl1 0.0514(8) 0.0522(6) 0.0586(8) -0.0186(5) -0.0013(6) -0.0104(5)
C1 0.035(3) 0.046(2) 0.032(2) 0.0009(17) 0.0035(19) 0.0046(19)
N1 0.041(3) 0.059(2) 0.046(2) 0.0140(19) 0.008(2) -0.0002(19)
C01 0.065(4) 0.059(3) 0.076(4) 0.026(3) 0.012(3) 0.000(3)
Cl2 0.0578(9) 0.0766(8) 0.0372(7) 0.0113(6) -0.0026(6) 0.0134(6)
N2 0.043(3) 0.054(2) 0.044(2) 0.0032(17) 0.006(2) 0.0088(18)
C2 0.052(4) 0.098(5) 0.060(4) 0.027(3) 0.020(3) 0.007(3)
C02 0.128(7) 0.090(5) 0.088(5) -0.020(4) 0.044(5) -0.005(5)
Cl3 0.114(2) 0.171(2) 0.0901(16) -0.0160(15) 0.0185(15) -0.0181(16)
C3 0.055(4) 0.092(4) 0.064(4) 0.018(3) 0.031(3) 0.025(3)
C4 0.046(3) 0.044(2) 0.066(3) -0.003(2) 0.005(3) 0.007(2)
Cl4 0.1148(18) 0.1054(14) 0.0890(14) -0.0062(11) 0.0171(12) 0.0058(12)
C5 0.035(3) 0.055(3) 0.066(3) 0.014(2) 0.006(3) 0.004(2)
C6 0.059(4) 0.081(4) 0.084(5) 0.023(3) -0.014(4) -0.009(3)
C7 0.053(5) 0.146(8) 0.103(6) 0.063(6) -0.017(4) -0.031(5)
C8 0.038(4) 0.162(9) 0.145(9) 0.094(7) 0.025(5) 0.027(5)
C9 0.084(7) 0.128(8) 0.144(9) 0.039(6) 0.019(6) 0.061(6)
C10 0.068(5) 0.072(4) 0.111(6) 0.008(4) 0.005(4) 0.026(3)
C11 0.044(3) 0.051(3) 0.036(2) 0.0032(19) -0.010(2) -0.011(2)
C12 0.039(3) 0.044(2) 0.062(3) 0.011(2) -0.021(3) -0.006(2)
C13 0.028(3) 0.052(3) 0.071(4) -0.010(3) -0.006(2) 0.002(2)
C14 0.033(3) 0.054(3) 0.044(3) -0.002(2) 0.000(2) -0.010(2)
C15 0.041(3) 0.039(2) 0.038(2) -0.0008(17) -0.003(2) -0.0087(19)
C21 0.085(5) 0.090(4) 0.036(3) -0.006(3) 0.000(3) -0.030(3)
C22 0.062(4) 0.068(4) 0.108(5) 0.038(3) -0.038(4) -0.007(3)
C23 0.046(4) 0.077(4) 0.140(7) -0.033(4) 0.000(4) 0.023(3)
C24 0.058(4) 0.103(5) 0.054(4) 0.001(3) 0.017(3) -0.023(3)
C25 0.073(4) 0.044(3) 0.065(4) -0.003(2) 0.002(3) -0.008(2)

loop_
_geom_bond_atom_site_label_1
_geom_bond_atom_site_label_2
_geom_bond_distance
_geom_bond_site_symmetry_2
_geom_bond_publ_flag
Ir1 C1 2.061(5) . ?
Ir1 C12 2.148(4) . ?
Ir1 C11 2.149(4) . ?
Ir1 C15 2.156(4) . ?
Ir1 C14 2.222(5) . ?
Ir1 C13 2.227(5) . ?
Ir1 Cl1 2.4150(11) . ?
Ir1 Cl2 2.4256(11) . ?
C1 N2 1.356(6) . ?
C1 N1 1.360(6) . ?
N1 C2 1.380(7) . ?
N1 C01 1.459(6) . ?
C01 H01A 0.9600 . ?
C01 H01B 0.9600 . ?
C01 H01C 0.9600 . ?
N2 C3 1.372(7) . ?
N2 C4 1.460(6) . ?
C2 C3 1.318(7) . ?
C2 H2 0.9300 . ?
C02 Cl3 1.678(8) . ?
C02 Cl4 1.771(8) . ?
C02 H02A 0.9700 . ?
C02 H02B 0.9700 . ?
C3 H3 0.9300 . ?
C4 C5 1.506(7) . ?
C4 H4A 0.9700 . ?
C4 H4B 0.9700 . ?
C5 C6 1.370(8) . ?
C5 C10 1.372(8) . ?
C6 C7 1.383(10) . ?
C6 H6 0.9300 . ?
C7 C8 1.388(12) . ?
C7 H7 0.9300 . ?
C8 C9 1.315(12) . ?
C8 H8 0.9300 . ?
C9 C10 1.391(9) . ?
C9 H9 0.9300 . ?
C10 H10 0.9300 . ?
C11 C12 1.441(7) . ?
C11 C15 1.444(6) . ?
C11 C21 1.493(7) . ?
C12 C13 1.438(8) . ?
C12 C22 1.502(6) . ?
C13 C14 1.417(7) . ?
C13 C23 1.513(7) . ?
C14 C15 1.449(7) . ?
C14 C24 1.509(7) . ?
C15 C25 1.499(6) . ?
C21 H21A 0.9600 . ?
C21 H21B 0.9600 . ?
C21 H21C 0.9600 . ?
C22 H22A 0.9600 . ?
C22 H22B 0.9600 . ?
C22 H22C 0.9600 . ?
C23 H23A 0.9600 . ?
C23 H23B 0.9600 . ?
C23 H23C 0.9600 . ?
C24 H24A 0.9600 . ?
C24 H24B 0.9600 . ?
C24 H24C 0.9600 . ?
C25 H25A 0.9600 . ?
C25 H25B 0.9600 . ?
C25 H25C 0.9600 . ?
